data_2212873
loop_
_publ_author_name
'Quiroga, Jairo'
'Portilla, Jaime'
'Cobo, Justo'
'Torre, Jos\'e M. de la'
'Low, John N.'
'Glidewell, Christopher'

_publ_section_title
;
 <i>N</i>,<i>N</i>'-Bis(isonicotinoyl)hydrazine dihydrate at 120(2)K: a
 three-dimensional framework built from N---H&#x00B7;&#x00B7;&#x00B7;O,
 O---H&#x00B7;&#x00B7;&#x00B7;O, O---H&#x00B7;&#x00B7;&#x00B7;N and
 C---H&#x00B7;&#x00B7;&#x00B7;O hydrogen bonds
;
_journal_coeditor_code GG3079
_journal_issue 4
_journal_name_full 'Acta Crystallographica Section E'
_journal_page_first o1687
_journal_page_last o1690
_journal_paper_doi 10.1107/S1600536807010112
_journal_volume 63
_journal_year 2007
_chemical_formula_iupac 'C12 H10 N4 O2 , 2H2 O'
_chemical_formula_moiety 'C12 H10 N4 O2 , 2H2 O'
_chemical_formula_sum 'C12 H14 N4 O4'
_chemical_formula_weight 278.27
_chemical_melting_point 540
_chemical_name_systematic
;
N,N'-Bis(isonicotinoyl)hydrazine dihydrate
;
_space_group_IT_number 43
_symmetry_cell_setting orthorhombic
_symmetry_space_group_name_Hall 'F 2 -2d'
_symmetry_space_group_name_H-M 'F d d 2'
_atom_sites_solution_hydrogens geom
_atom_sites_solution_primary direct
_atom_sites_solution_secondary difmap
_cell_angle_alpha 90.00
_cell_angle_beta 90.00
_cell_angle_gamma 90.00
_cell_formula_units_Z 8
_cell_length_a 28.1492(15)
_cell_length_b 24.1628(13)
_cell_length_c 3.7181(5)
_cell_measurement_reflns_used 833
_cell_measurement_temperature 120(2)
_cell_measurement_theta_max 27.53
_cell_measurement_theta_min 4.45
_cell_volume 2528.9(4)
_computing_cell_refinement 'DIRAX/LSQ (Duisenberg <i>et al.</i>,  2000)'
_computing_data_collection 'COLLECT (Nonius, 1999)'
_computing_data_reduction 'EvalCCD (Duisenberg <i>et al.</i>,  2003)'
_computing_molecular_graphics 'PLATON (Spek, 2003)'
_computing_publication_material 'SHELXL97 and PRPKAPPA (Ferguson, 1999)'
_computing_structure_refinement 'OSCAIL (McArdle, 2003) and SHELXL97 (Sheldrick, 1997)'
_computing_structure_solution 'SIR97 (Altomare <i>et al.</i>,  1999) and WinGX (Farrugia, 1999)'
_diffrn_ambient_temperature 120(2)
_diffrn_measured_fraction_theta_full 0.993
_diffrn_measured_fraction_theta_max 0.993
_diffrn_measurement_device_type 'Nonius KappaCCD area-detector'
_diffrn_measurement_method '\f and \w'
_diffrn_radiation_monochromator graphite
_diffrn_radiation_source 'Bruker Nonius FR591 rotating anode'
_diffrn_radiation_type 'Mo K\a'
_diffrn_radiation_wavelength 0.71073
_diffrn_reflns_av_R_equivalents 0.0509
_diffrn_reflns_av_sigmaI/netI 0.0220
_diffrn_reflns_limit_h_max 36
_diffrn_reflns_limit_h_min -36
_diffrn_reflns_limit_k_max 30
_diffrn_reflns_limit_k_min -30
_diffrn_reflns_limit_l_max 4
_diffrn_reflns_limit_l_min -4
_diffrn_reflns_number 15302
_diffrn_reflns_theta_full 27.53
_diffrn_reflns_theta_max 27.53
_diffrn_reflns_theta_min 4.45
_diffrn_standards_decay_% 0
_diffrn_standards_number 0
_exptl_absorpt_coefficient_mu 0.112
_exptl_absorpt_correction_T_max 0.978
_exptl_absorpt_correction_T_min 0.937
_exptl_absorpt_correction_type multi-scan
_exptl_absorpt_process_details '[SADABS (Sheldrick, 2003) and EvalCCD (Duisenberg <i>et al.</i>,  2003)]'
_exptl_crystal_colour colourless
_exptl_crystal_density_diffrn 1.462
_exptl_crystal_density_method 'not measured'
_exptl_crystal_description block
_exptl_crystal_F_000 1168
_exptl_crystal_size_max 0.35
_exptl_crystal_size_mid 0.20
_exptl_crystal_size_min 0.20
_refine_diff_density_max 0.408
_refine_diff_density_min -0.323
_refine_ls_extinction_method none
_refine_ls_goodness_of_fit_ref 1.136
_refine_ls_hydrogen_treatment constr
_refine_ls_matrix_type full
_refine_ls_number_parameters 91
_refine_ls_number_reflns 833
_refine_ls_number_restraints 1
_refine_ls_restrained_S_all 1.136
_refine_ls_R_factor_all 0.0846
_refine_ls_R_factor_gt 0.0658
_refine_ls_shift/su_max 0.000
_refine_ls_shift/su_mean 0.000
_refine_ls_structure_factor_coef Fsqd
_refine_ls_weighting_details 'w = 1/[\s^2^(Fo^2^)+(0.1226P)^2^+7.0985P] where P=(Fo^2^+2Fc^2^)/3'
_refine_ls_weighting_scheme calc
_refine_ls_wR_factor_gt 0.1744
_refine_ls_wR_factor_ref 0.2011
_reflns_number_gt 675
_reflns_number_total 833
_reflns_threshold_expression I>2\s(I)
_cod_data_source_file gg3079.cif
_cod_data_source_block I
_cod_database_code 2212873
_cod_database_fobs_code 2212873

loop_
_symmetry_equiv_pos_as_xyz
'x, y, z'
'-x, -y, z'
'-x+1/4, y+1/4, z+1/4'
'x+3/4, -y+3/4, z+1/4'
'x, y+1/2, z+1/2'
'-x, -y+1/2, z+1/2'
'-x+1/4, y+3/4, z+3/4'
'x+3/4, -y+5/4, z+3/4'
'x+1/2, y, z+1/2'
'-x+1/2, -y, z+1/2'
'-x+3/4, y+1/4, z+3/4'
'x+5/4, -y+3/4, z+3/4'
'x+1/2, y+1/2, z'
'-x+1/2, -y+1/2, z'
'-x+3/4, y+3/4, z+1/4'
'x+5/4, -y+5/4, z+1/4'

loop_
_atom_site_type_symbol
_atom_site_label
_atom_site_fract_x
_atom_site_fract_y
_atom_site_fract_z
_atom_site_U_iso_or_equiv
_atom_site_adp_type
_atom_site_calc_flag
_atom_site_refinement_flags
_atom_site_occupancy
C C1 0.35707(13) 0.26019(16) 0.2482(12) 0.0257(9) Uani d . 1
C C2 0.36390(15) 0.31526(16) 0.3314(13) 0.0306(10) Uani d . 1
C C3 0.41024(13) 0.33563(17) 0.3426(14) 0.0319(10) Uani d . 1
N N4 0.44886(12) 0.30459(14) 0.2753(12) 0.0343(9) Uani d . 1
C C5 0.44154(13) 0.25193(18) 0.1957(15) 0.0340(10) Uani d . 1
C C6 0.39693(14) 0.22780(17) 0.1814(14) 0.0315(10) Uani d . 1
C C7 0.30916(14) 0.23363(16) 0.2290(14) 0.0281(9) Uani d . 1
O O7 0.30409(10) 0.18720(11) 0.0982(10) 0.0337(8) Uani d . 1
N N1 0.27270(10) 0.26211(13) 0.3668(11) 0.0279(8) Uani d . 1
O O1 0.26980(10) 0.36509(11) 0.7349(10) 0.0327(8) Uani d . 1
H H2 0.3376 0.3388 0.3799 0.037 Uiso calc R 1
H H3 0.4148 0.3735 0.4009 0.038 Uiso calc R 1
H H5 0.4684 0.2294 0.1455 0.041 Uiso calc R 1
H H6 0.3936 0.1896 0.1267 0.038 Uiso calc R 1
H H1 0.2725 0.2957 0.4580 0.033 Uiso d R 1
H H1A 0.2493 0.3477 0.9229 0.039 Uiso d R 1
H H1B 0.2516 0.3982 0.6516 0.039 Uiso d R 1

loop_
_atom_site_aniso_label
_atom_site_aniso_U_11
_atom_site_aniso_U_22
_atom_site_aniso_U_33
_atom_site_aniso_U_12
_atom_site_aniso_U_13
_atom_site_aniso_U_23
C1 0.0228(17) 0.0288(18) 0.0255(19) -0.0014(14) -0.0002(17) 0.0026(18)
C2 0.0261(19) 0.030(2) 0.036(2) 0.0017(14) 0.0000(19) -0.0038(19)
C3 0.0276(19) 0.0273(18) 0.041(2) -0.0041(15) 0.001(2) -0.002(2)
N4 0.0261(16) 0.0341(18) 0.043(2) -0.0028(13) 0.0026(18) -0.0040(17)
C5 0.0234(18) 0.036(2) 0.043(3) -0.0003(15) 0.004(2) -0.008(2)
C6 0.0245(19) 0.0288(18) 0.041(3) 0.0000(14) 0.0014(19) -0.002(2)
C7 0.0246(18) 0.0271(18) 0.033(2) -0.0004(13) 0.0001(18) -0.0018(18)
O7 0.0276(14) 0.0287(15) 0.0449(18) -0.0003(10) 0.0013(15) -0.0065(14)
N1 0.0193(16) 0.0260(16) 0.038(2) -0.0019(12) 0.0009(15) -0.0038(16)
O1 0.0282(14) 0.0269(14) 0.0429(18) 0.0017(10) 0.0017(14) -0.0001(15)

loop_
_atom_type_symbol
_atom_type_description
_atom_type_scat_dispersion_real
_atom_type_scat_dispersion_imag
_atom_type_scat_source
C C 0.0033 0.0016 'International Tables Vol C Tables 4.2.6.8 and 6.1.1.4'
H H 0.0000 0.0000 'International Tables Vol C Tables 4.2.6.8 and 6.1.1.4'
N N 0.0061 0.0033 'International Tables Vol C Tables 4.2.6.8 and 6.1.1.4'
O O 0.0106 0.0060 'International Tables Vol C Tables 4.2.6.8 and 6.1.1.4'

loop_
_geom_angle_atom_site_label_1
_geom_angle_atom_site_label_2
_geom_angle_atom_site_label_3
_geom_angle_site_symmetry_1
_geom_angle_site_symmetry_3
_geom_angle
_geom_angle_publ_flag
C2 C1 C6 . . 118.1(4) no
C2 C1 C7 . . 123.4(3) no
C6 C1 C7 . . 118.5(3) no
C1 C2 C3 . . 118.5(4) no
C1 C2 H2 . . 120.7 no
C3 C2 H2 . . 120.7 no
N4 C3 C2 . . 123.6(4) no
N4 C3 H3 . . 118.2 no
C2 C3 H3 . . 118.2 no
C5 N4 C3 . . 116.9(3) no
N4 C5 C6 . . 123.7(4) no
N4 C5 H5 . . 118.2 no
C6 C5 H5 . . 118.2 no
C5 C6 C1 . . 119.2(4) no
C5 C6 H6 . . 120.4 no
C1 C6 H6 . . 120.4 no
O7 C7 N1 . . 122.1(4) no
O7 C7 C1 . . 121.0(3) no
N1 C7 C1 . . 116.9(3) no
C7 N1 N1 . 14 118.9(3) no
C7 N1 H1 . . 128.9 no
N1 N1 H1 14 . 112.2 no
H1A O1 H1B . . 104.9 no

loop_
_geom_bond_atom_site_label_1
_geom_bond_atom_site_label_2
_geom_bond_site_symmetry_2
_geom_bond_distance
_geom_bond_publ_flag
C1 C2 . 1.380(6) no
C1 C6 . 1.390(5) no
C1 C7 . 1.495(5) no
C2 C3 . 1.395(5) no
C2 H2 . 0.95 no
C3 N4 . 1.344(5) no
C3 H3 . 0.95 no
N4 C5 . 1.322(6) no
C5 C6 . 1.386(5) no
C5 H5 . 0.95 no
C6 H6 . 0.95 no
C7 O7 . 1.231(5) no
C7 N1 . 1.338(5) no
N1 N1 14 1.405(6) no
N1 H1 . 0.88 no
O1 H1A . 1.00 no
O1 H1B . 1.00 no

loop_
_geom_hbond_atom_site_label_D
_geom_hbond_atom_site_label_H
_geom_hbond_atom_site_label_A
_geom_hbond_site_symmetry_A
_geom_hbond_distance_DH
_geom_hbond_distance_HA
_geom_hbond_distance_DA
_geom_hbond_angle_DHA
_geom_hbond_publ_flag
N1 H1 O1 . 0.88 1.97 2.841(4) 171 y
O1 H1A O7 14_556 1.00 1.84 2.783(4) 156 y
O1 H1B N4 4_455 1.00 1.93 2.892(5) 161 y
C2 H2 O1 . 0.95 2.41 3.274(5) 152 y
C3 H3 O7 11_555 0.95 2.43 3.250(5) 145 y

loop_
_geom_torsion_atom_site_label_1
_geom_torsion_atom_site_label_2
_geom_torsion_atom_site_label_3
_geom_torsion_atom_site_label_4
_geom_torsion_site_symmetry_3
_geom_torsion_site_symmetry_4
_geom_torsion
_geom_torsion_publ_flag
C6 C1 C2 C3 . . 0.3(7) no
C7 C1 C2 C3 . . 179.8(5) no
C1 C2 C3 N4 . . 0.3(8) no
C2 C3 N4 C5 . . -0.2(8) no
C3 N4 C5 C6 . . -0.5(8) no
N4 C5 C6 C1 . . 1.0(8) no
C2 C1 C6 C5 . . -0.9(7) no
C7 C1 C6 C5 . . 179.5(5) no
C2 C1 C7 O7 . . 168.1(5) no
C6 C1 C7 O7 . . -12.4(7) no
C7 N1 N1 C7 14 14 -128.1(5) y
C1 C7 N1 N1 . 14 -177.7(3) y
C2 C1 C7 N1 . . -13.3(7) y
C6 C1 C7 N1 . . 166.2(5) no
O7 C7 N1 N1 . 14 0.9(6) no
